data_7234931
loop_
_publ_author_name
'Adonin, Sergey A.'
'Bondarenko, Mikhail A.'
'Novikov, Alexander S.'
'Abramov, Pavel A.'
'Sokolov, Maxim N.'
'Fedin, Vladimir P.'

_publ_section_title
;
 Halogen bonding in the structures of pentaiodobenzoic acid and its salts
;
_journal_issue 43
_journal_name_full CrystEngComm
_journal_page_first 6666
_journal_paper_doi 10.1039/C9CE01106D
_journal_volume 21
_journal_year 2019
_chemical_formula_sum 'C9 H7 I5 O3'
_chemical_formula_weight 797.65
_space_group_crystal_system monoclinic
_space_group_IT_number 14
_space_group_name_Hall '-P 2ybc'
_space_group_name_H-M_alt 'P 1 21/c 1'
_atom_sites_solution_hydrogens mixed
_atom_sites_solution_primary direct
_atom_sites_solution_secondary difmap
_audit_creation_method SHELXL-2017/1
_audit_update_record
;
2019-05-29 deposited with the CCDC.	2019-09-24 downloaded from the CCDC.
;
_cell_angle_alpha 90
_cell_angle_beta 90.697(3)
_cell_angle_gamma 90
_cell_formula_units_Z 8
_cell_length_a 21.5195(7)
_cell_length_b 8.8433(3)
_cell_length_c 16.5517(5)
_cell_measurement_reflns_used 5034
_cell_measurement_temperature 130(2)
_cell_measurement_theta_max 28.7270
_cell_measurement_theta_min 3.8240
_cell_volume 3149.61(18)
_computing_cell_refinement 'CrysAlisPro 1.171.38.41 (Rigaku OD, 2015)'
_computing_data_collection 'CrysAlisPro 1.171.38.41 (Rigaku OD, 2015)'
_computing_data_reduction 'CrysAlisPro 1.171.38.41 (Rigaku OD, 2015)'
_computing_molecular_graphics 'ShelXle (H\"ubschle, 2011)'
_computing_publication_material 'CIFTAB-2014 (Sheldrick, 2014)'
_computing_structure_refinement 'SHELXL-2014 (Sheldrick, 2014)'
_computing_structure_solution 'SHELXS-2014 (Sheldrick, 2014)'
_diffrn_ambient_temperature 130(2)
_diffrn_detector 'CCD plate'
_diffrn_detector_area_resol_mean 10.6168
_diffrn_detector_type AtlasS2
_diffrn_measured_fraction_theta_full 0.997
_diffrn_measured_fraction_theta_max 0.837
_diffrn_measurement_device 'four-circle diffractometer'
_diffrn_measurement_device_type 'New Xcalibur, AtlasS2'
_diffrn_measurement_method '\w scans'
_diffrn_radiation_monochromator graphite
_diffrn_radiation_probe x-ray
_diffrn_radiation_source 'fine-focus sealed tube'
_diffrn_radiation_type MoK\a
_diffrn_radiation_wavelength 0.71073
_diffrn_reflns_av_R_equivalents 0.0265
_diffrn_reflns_av_unetI/netI 0.0392
_diffrn_reflns_Laue_measured_fraction_full 0.997
_diffrn_reflns_Laue_measured_fraction_max 0.837
_diffrn_reflns_limit_h_max 28
_diffrn_reflns_limit_h_min -17
_diffrn_reflns_limit_k_max 8
_diffrn_reflns_limit_k_min -11
_diffrn_reflns_limit_l_max 22
_diffrn_reflns_limit_l_min -20
_diffrn_reflns_number 14326
_diffrn_reflns_point_group_measured_fraction_full 0.997
_diffrn_reflns_point_group_measured_fraction_max 0.837
_diffrn_reflns_theta_full 25.500
_diffrn_reflns_theta_max 29.012
_diffrn_reflns_theta_min 3.372
_diffrn_source 'sealed X-ray tube'
_exptl_absorpt_coefficient_mu 9.869
_exptl_absorpt_correction_T_max 1.00000
_exptl_absorpt_correction_T_min 0.40107
_exptl_absorpt_correction_type multi-scan
_exptl_absorpt_process_details
;
CrysAlisPro 1.171.38.41 (Rigaku Oxford Diffraction, 2015)
Empirical absorption correction using spherical harmonics,
implemented in SCALE3 ABSPACK scaling algorithm.
;
_exptl_crystal_colour colorless
_exptl_crystal_density_diffrn 3.364
_exptl_crystal_description plate
_exptl_crystal_F_000 2800
_exptl_crystal_size_max 0.150
_exptl_crystal_size_mid 0.150
_exptl_crystal_size_min 0.040
_refine_diff_density_max 0.892
_refine_diff_density_min -1.250
_refine_diff_density_rms 0.198
_refine_ls_extinction_method none
_refine_ls_goodness_of_fit_ref 1.020
_refine_ls_hydrogen_treatment mixed
_refine_ls_matrix_type full
_refine_ls_number_parameters 321
_refine_ls_number_reflns 7013
_refine_ls_number_restraints 12
_refine_ls_restrained_S_all 1.022
_refine_ls_R_factor_all 0.0386
_refine_ls_R_factor_gt 0.0266
_refine_ls_shift/su_max 0.002
_refine_ls_shift/su_mean 0.000
_refine_ls_structure_factor_coef Fsqd
_refine_ls_weighting_details 'w=1/[\s^2^(Fo^2^)+(0.0154P)^2^] where P=(Fo^2^+2Fc^2^)/3'
_refine_ls_weighting_scheme calc
_refine_ls_wR_factor_gt 0.0499
_refine_ls_wR_factor_ref 0.0547
_reflns_Friedel_coverage 0.000
_reflns_number_gt 5704
_reflns_number_total 7013
_reflns_threshold_expression >2\s(I)
_cod_data_source_file c9ce01106d2.cif
_cod_data_source_block SA_C6I5COOH_a
_cod_original_sg_symbol_H-M 'P 21/c'
_cod_database_code 7234931
_shelx_shelxl_version_number 2017/1
_shelx_space_group_comment
;
The symmetry employed for this shelxl refinement is uniquely defined
by the following loop, which should always be used as a source of
symmetry information in preference to the above space-group names.
They are only intended as comments.
;
_shelx_estimated_absorpt_t_min 0.319
_shelx_estimated_absorpt_t_max 0.694

loop_
_space_group_symop_operation_xyz
'x, y, z'
'-x, y+1/2, -z+1/2'
'-x, -y, -z'
'x, -y-1/2, z-1/2'

loop_
_atom_site_label
_atom_site_type_symbol
_atom_site_fract_x
_atom_site_fract_y
_atom_site_fract_z
_atom_site_U_iso_or_equiv
_atom_site_adp_type
_atom_site_occupancy
_atom_site_site_symmetry_order
_atom_site_calc_flag
_atom_site_refinement_flags_posn
_atom_site_refinement_flags_adp
C1 C 0.4153(3) 0.8354(7) 0.4749(4) 0.0509(19) Uani 1 1 d . .
H1A H 0.388961 0.789051 0.515909 0.076 Uiso 1 1 calc R U
H1B H 0.398688 0.811723 0.420975 0.076 Uiso 1 1 calc R U
H1C H 0.415929 0.945343 0.482479 0.076 Uiso 1 1 calc R U
C2 C 0.3523(2) 0.3390(5) 0.4800(3) 0.0169(11) Uani 1 1 d . .
C3 C 0.4797(3) 0.7750(8) 0.4829(4) 0.0459(17) Uani 1 1 d . .
H3A H 0.480086 0.665925 0.469559 0.055 Uiso 1 1 calc R U
H3B H 0.507434 0.828247 0.445077 0.055 Uiso 1 1 calc R U
C4 C 0.2844(2) 0.3494(5) 0.5002(3) 0.0129(10) Uani 1 1 d . .
C5 C 0.5316(4) 0.9354(11) 0.7660(6) 0.107(4) Uani 1 1 d . .
H5A H 0.538576 0.840146 0.794889 0.161 Uiso 1 1 calc R U
H5B H 0.544122 1.020303 0.800576 0.161 Uiso 1 1 calc R U
H5C H 0.556180 0.936385 0.716551 0.161 Uiso 1 1 calc R U
C6 C 0.4686(4) 0.9490(9) 0.7459(5) 0.078(3) Uani 1 1 d . .
H6A H 0.445062 0.953199 0.796843 0.093 Uiso 1 1 calc R U
H6B H 0.462629 1.047326 0.718288 0.093 Uiso 1 1 calc R U
C7 C 0.2622(2) 0.2746(5) 0.5691(3) 0.0154(11) Uani 1 1 d . .
C8 C 0.1988(2) 0.2772(5) 0.5865(3) 0.0153(10) Uani 1 1 d . .
C9 C 0.1577(2) 0.3522(5) 0.5338(3) 0.0135(10) Uani 1 1 d . .
C10 C 0.1800(2) 0.4276(5) 0.4656(2) 0.0130(10) Uani 1 1 d . .
C11 C 0.2431(2) 0.4269(5) 0.4498(3) 0.0145(11) Uani 1 1 d . .
C12 C 0.3078(3) 0.6625(5) 0.6809(3) 0.0173(7) Uani 1 1 d . U
C13 C 0.2380(2) 0.6503(5) 0.6966(3) 0.0169(8) Uani 1 1 d . U
C14 C 0.2155(2) 0.5724(5) 0.7644(3) 0.0147(10) Uani 1 1 d . .
C15 C 0.1523(2) 0.5689(5) 0.7807(3) 0.0135(10) Uani 1 1 d . .
C16 C 0.1107(2) 0.6462(5) 0.7301(3) 0.0147(10) Uani 1 1 d . .
C17 C 0.1321(2) 0.7202(5) 0.6605(3) 0.0114(10) Uani 1 1 d . .
C18 C 0.1952(2) 0.7206(5) 0.6443(3) 0.0143(11) Uani 1 1 d . .
O1 O 0.4419(3) 0.8372(8) 0.6973(3) 0.084(2) Uani 1 1 d . .
H1 H 0.459(4) 0.826(9) 0.651(5) 0.101 Uiso 1 1 d . U
O2 O 0.5008(2) 0.7973(6) 0.5639(3) 0.0641(16) Uani 1 1 d . .
H7 H 0.546(4) 0.787(8) 0.568(4) 0.077 Uiso 1 1 d . U
O3 O 0.37180(17) 0.2464(4) 0.43371(19) 0.0223(8) Uani 1 1 d . .
O4 O 0.38985(18) 0.4388(4) 0.5141(2) 0.0219(9) Uani 1 1 d . .
H4 H 0.376(3) 0.483(6) 0.547(3) 0.026 Uiso 1 1 d . U
O5 O 0.33308(17) 0.5771(4) 0.63565(18) 0.0216(7) Uani 1 1 d . U
O6 O 0.33221(17) 0.7736(4) 0.7194(2) 0.0219(9) Uani 1 1 d . .
H6 H 0.366(3) 0.795(6) 0.703(3) 0.026 Uiso 1 1 d . U
I1 I 0.32798(2) 0.16350(4) 0.64205(2) 0.02065(8) Uani 1 1 d . .
I2 I 0.16822(2) 0.17166(3) 0.69237(2) 0.01656(8) Uani 1 1 d . .
I3 I 0.06206(2) 0.34797(4) 0.55662(2) 0.02042(8) Uani 1 1 d . .
I4 I 0.11849(2) 0.53839(3) 0.38546(2) 0.01797(8) Uani 1 1 d . .
I5 I 0.28129(2) 0.54709(3) 0.35310(2) 0.01652(8) Uani 1 1 d . .
I6 I 0.28196(2) 0.46256(3) 0.83850(2) 0.01755(8) Uani 1 1 d . .
I7 I 0.11990(2) 0.44393(4) 0.87918(2) 0.01867(8) Uani 1 1 d . .
I8 I 0.01643(2) 0.65826(4) 0.76005(2) 0.02117(8) Uani 1 1 d . .
I9 I 0.06960(2) 0.82926(4) 0.58256(2) 0.01946(8) Uani 1 1 d . .
I10 I 0.23016(2) 0.82354(3) 0.53970(2) 0.01625(8) Uani 1 1 d . .

loop_
_atom_site_aniso_label
_atom_site_aniso_U_11
_atom_site_aniso_U_22
_atom_site_aniso_U_33
_atom_site_aniso_U_23
_atom_site_aniso_U_13
_atom_site_aniso_U_12
C1 0.029(4) 0.041(4) 0.083(5) 0.000(4) -0.011(4) 0.004(3)
C2 0.023(3) 0.018(3) 0.009(2) 0.002(2) 0.000(2) -0.009(2)
C3 0.027(4) 0.054(4) 0.056(4) 0.005(3) -0.005(3) 0.003(3)
C4 0.016(3) 0.011(2) 0.012(2) -0.0072(18) 0.0011(19) -0.004(2)
C5 0.066(8) 0.108(8) 0.146(9) -0.013(7) -0.050(7) -0.012(6)
C6 0.047(6) 0.081(6) 0.105(7) -0.011(5) -0.022(5) -0.020(5)
C7 0.022(3) 0.012(2) 0.013(2) 0.0006(19) -0.004(2) 0.002(2)
C8 0.015(3) 0.016(2) 0.015(2) -0.0002(19) 0.003(2) -0.005(2)
C9 0.013(3) 0.014(2) 0.013(2) -0.0048(19) -0.0010(19) -0.005(2)
C10 0.020(3) 0.009(2) 0.010(2) -0.0011(18) -0.001(2) 0.002(2)
C11 0.022(3) 0.007(2) 0.014(2) -0.0007(18) 0.001(2) -0.002(2)
C12 0.0262(19) 0.0112(14) 0.0144(15) -0.0012(12) 0.0002(14) 0.0044(14)
C13 0.0257(19) 0.0106(15) 0.0144(16) -0.0018(13) 0.0000(14) 0.0045(15)
C14 0.017(3) 0.013(2) 0.013(2) -0.0004(19) -0.004(2) 0.000(2)
C15 0.018(3) 0.012(2) 0.011(2) -0.0015(18) 0.0010(19) 0.000(2)
C16 0.015(3) 0.013(2) 0.017(2) -0.0047(19) 0.001(2) -0.003(2)
C17 0.014(3) 0.010(2) 0.010(2) -0.0018(18) -0.0040(19) 0.000(2)
C18 0.023(3) 0.010(2) 0.009(2) -0.0046(18) 0.004(2) -0.002(2)
O1 0.039(4) 0.147(6) 0.068(4) -0.057(4) 0.017(3) -0.046(4)
O2 0.026(3) 0.122(5) 0.044(3) -0.003(3) 0.004(2) 0.019(3)
O3 0.020(2) 0.0246(19) 0.0219(19) -0.0037(16) 0.0039(16) 0.0044(16)
O4 0.016(2) 0.024(2) 0.025(2) -0.0094(16) 0.0008(16) -0.0028(17)
O5 0.0258(18) 0.0197(15) 0.0194(15) -0.0056(12) 0.0007(13) 0.0059(14)
O6 0.018(2) 0.025(2) 0.0218(19) -0.0054(15) 0.0036(16) -0.0098(17)
I1 0.0182(2) 0.02089(17) 0.02273(17) 0.00579(13) -0.00558(14) 0.00074(15)
I2 0.01987(19) 0.01748(16) 0.01233(15) 0.00235(12) 0.00063(13) -0.00233(14)
I3 0.01192(18) 0.02572(18) 0.02364(18) 0.00417(14) 0.00169(13) -0.00038(15)
I4 0.01718(19) 0.02126(17) 0.01542(16) 0.00301(13) -0.00242(13) 0.00413(14)
I5 0.01867(19) 0.01771(16) 0.01325(15) 0.00205(12) 0.00251(13) -0.00132(14)
I6 0.01665(19) 0.01890(16) 0.01703(16) 0.00252(12) -0.00313(13) 0.00197(14)
I7 0.0208(2) 0.02036(17) 0.01490(16) 0.00270(13) 0.00283(13) -0.00226(14)
I8 0.01348(19) 0.02567(18) 0.02445(18) 0.00145(14) 0.00332(14) 0.00085(15)
I9 0.01587(19) 0.02352(17) 0.01887(17) 0.00241(13) -0.00379(13) 0.00291(15)
I10 0.01695(19) 0.01787(16) 0.01394(16) 0.00120(12) 0.00118(13) -0.00132(14)

loop_
_atom_type_symbol
_atom_type_description
_atom_type_scat_dispersion_real
_atom_type_scat_dispersion_imag
_atom_type_scat_source
C C 0.0033 0.0016 'International Tables Vol C Tables 4.2.6.8 and 6.1.1.4'
H H 0.0000 0.0000 'International Tables Vol C Tables 4.2.6.8 and 6.1.1.4'
O O 0.0106 0.0060 'International Tables Vol C Tables 4.2.6.8 and 6.1.1.4'
I I -0.4742 1.8119 'International Tables Vol C Tables 4.2.6.8 and 6.1.1.4'

loop_
_geom_angle_atom_site_label_1
_geom_angle_atom_site_label_2
_geom_angle_atom_site_label_3
_geom_angle
C3 C1 H1A 109.5
C3 C1 H1B 109.5
H1A C1 H1B 109.5
C3 C1 H1C 109.5
H1A C1 H1C 109.5
H1B C1 H1C 109.5
O3 C2 O4 120.9(5)
O3 C2 C4 122.0(4)
O4 C2 C4 117.1(4)
O2 C3 C1 108.7(5)
O2 C3 H3A 109.9
C1 C3 H3A 109.9
O2 C3 H3B 109.9
C1 C3 H3B 109.9
H3A C3 H3B 108.3
C11 C4 C7 119.7(5)
C11 C4 C2 120.8(4)
C7 C4 C2 119.5(4)
C6 C5 H5A 109.5
C6 C5 H5B 109.5
H5A C5 H5B 109.5
C6 C5 H5C 109.5
H5A C5 H5C 109.5
H5B C5 H5C 109.5
O1 C6 C5 118.0(8)
O1 C6 H6A 107.8
C5 C6 H6A 107.8
O1 C6 H6B 107.8
C5 C6 H6B 107.8
H6A C6 H6B 107.2
C8 C7 C4 120.1(4)
C8 C7 I1 122.9(3)
C4 C7 I1 117.0(4)
C7 C8 C9 119.3(4)
C7 C8 I2 118.8(3)
C9 C8 I2 121.9(4)
C10 C9 C8 120.5(4)
C10 C9 I3 120.0(3)
C8 C9 I3 119.5(3)
C11 C10 C9 119.6(4)
C11 C10 I4 119.6(3)
C9 C10 I4 120.7(4)
C10 C11 C4 120.6(4)
C10 C11 I5 122.3(3)
C4 C11 I5 117.0(4)
O5 C12 O6 127.5(5)
O5 C12 C13 121.0(4)
O6 C12 C13 111.5(4)
C18 C13 C14 118.7(5)
C18 C13 C12 120.1(4)
C14 C13 C12 121.2(4)
C15 C14 C13 120.8(4)
C15 C14 I6 122.4(3)
C13 C14 I6 116.9(4)
C14 C15 C16 119.6(4)
C14 C15 I7 119.9(3)
C16 C15 I7 120.5(4)
C15 C16 C17 120.3(5)
C15 C16 I8 119.8(3)
C17 C16 I8 119.8(3)
C18 C17 C16 119.4(4)
C18 C17 I9 120.3(3)
C16 C17 I9 120.3(4)
C17 C18 C13 121.1(4)
C17 C18 I10 121.4(3)
C13 C18 I10 117.5(4)
C6 O1 H1 115(6)
C3 O2 H7 111(4)
C2 O4 H4 115(5)
C12 O6 H6 113(4)

loop_
_geom_bond_atom_site_label_1
_geom_bond_atom_site_label_2
_geom_bond_distance
C1 C3 1.488(8)
C1 H1A 0.9800
C1 H1B 0.9800
C1 H1C 0.9800
C2 O3 1.201(5)
C2 O4 1.318(6)
C2 C4 1.505(7)
C3 O2 1.424(7)
C3 H3A 0.9900
C3 H3B 0.9900
C4 C11 1.392(6)
C4 C7 1.407(6)
C5 C6 1.396(11)
C5 H5A 0.9800
C5 H5B 0.9800
C5 H5C 0.9800
C6 O1 1.395(8)
C6 H6A 0.9900
C6 H6B 0.9900
C7 C8 1.398(7)
C7 I1 2.095(5)
C8 C9 1.401(6)
C8 I2 2.099(4)
C9 C10 1.400(6)
C9 I3 2.098(5)
C10 C11 1.387(7)
C10 I4 2.104(4)
C11 I5 2.097(4)
C12 O5 1.198(5)
C12 O6 1.280(6)
C12 C13 1.531(7)
C13 C18 1.402(6)
C13 C14 1.408(6)
C14 C15 1.390(7)
C14 I6 2.109(5)
C15 C16 1.398(6)
C15 I7 2.096(4)
C16 C17 1.407(6)
C16 I8 2.097(5)
C17 C18 1.387(6)
C17 I9 2.089(4)
C18 I10 2.103(4)
O1 H1 0.86(8)
O2 H7 0.99(8)
O4 H4 0.73(5)
O6 H6 0.79(6)
